data_4305806
loop_
_publ_author_name
'Malgorzata Kondracka'
'Ulli Englert'

_publ_contact_author_address
;
      Institut fuer Anorganische Chemie
      RWTH Aachen
      Landoltweg 1
      52074 Aachen
      Germany
;
_publ_contact_author_email ullrich.englert@ac.rwth-aachen.de
_publ_contact_author_fax 0049-241-8092288
_publ_contact_author_name 'Ulli Englert'
_publ_contact_author_phone 0049-241-8090074
_publ_section_title
;
Bimetallic Coordination Polymers via Combination of Substitution-Inert
Building Blocks and Labile Connectors
;
_journal_name_full 'Inorganic Chemistry'
_journal_page_first 10246
_journal_page_last 10257
_journal_paper_doi 10.1021/ic800748f
_journal_volume 47
_journal_year 2008
_chemical_formula_moiety 'C19 H22 Ag Cr N3 O7, F6 P, 2(C H4 O)'
_chemical_formula_sum 'C21 H30 Ag Cr F6 N3 O9 P'
_chemical_formula_weight 773.32
_chemical_name_common 'compound 4a'
_chemical_name_systematic
; 
 ? 
;
_space_group_IT_number 2
_symmetry_cell_setting triclinic
_symmetry_space_group_name_Hall '-P 1'
_symmetry_space_group_name_H-M 'P -1'
_atom_sites_solution_hydrogens geom
_atom_sites_solution_primary direct
_atom_sites_solution_secondary difmap
_audit_creation_method SHELXL-97
_cell_angle_alpha 109.693(2)
_cell_angle_beta 105.948(2)
_cell_angle_gamma 105.465(2)
_cell_formula_units_Z 2
_cell_length_a 11.3280(12)
_cell_length_b 12.3001(13)
_cell_length_c 13.210(2)
_cell_measurement_reflns_used 6733
_cell_measurement_temperature 130(2)
_cell_measurement_theta_max 29.79
_cell_measurement_theta_min 2.80
_cell_volume 1529.5(3)
_computing_cell_refinement 'Bruker SMART'
_computing_data_collection 'Bruker SMART'
_computing_data_reduction 'Bruker SAINT'
_computing_molecular_graphics PLATON
_computing_structure_refinement 'SHELXL-97 (Sheldrick, 1997)'
_computing_structure_solution 'SHELXS-97 (Sheldrick, 1990)'
_diffrn_ambient_temperature 130(2)
_diffrn_measured_fraction_theta_full 0.996
_diffrn_measured_fraction_theta_max 0.944
_diffrn_measurement_device_type 'CCD area detector'
_diffrn_measurement_method 'omega scans'
_diffrn_radiation_monochromator graphite
_diffrn_radiation_source 'fine-focus sealed tube'
_diffrn_radiation_type MoK\a
_diffrn_radiation_wavelength 0.71073
_diffrn_reflns_av_R_equivalents 0.0332
_diffrn_reflns_av_sigmaI/netI 0.0299
_diffrn_reflns_limit_h_max 15
_diffrn_reflns_limit_h_min -15
_diffrn_reflns_limit_k_max 17
_diffrn_reflns_limit_k_min -16
_diffrn_reflns_limit_l_max 18
_diffrn_reflns_limit_l_min -18
_diffrn_reflns_number 33337
_diffrn_reflns_theta_full 28.00
_diffrn_reflns_theta_max 30.00
_diffrn_reflns_theta_min 2.04
_exptl_absorpt_coefficient_mu 1.134
_exptl_absorpt_correction_T_max 0.895
_exptl_absorpt_correction_T_min 0.666
_exptl_absorpt_correction_type multi-scan
_exptl_absorpt_process_details Platon
_exptl_crystal_colour violet
_exptl_crystal_density_diffrn 1.679
_exptl_crystal_density_method 'not measured'
_exptl_crystal_description plate
_exptl_crystal_F_000 778
_exptl_crystal_size_max 0.39
_exptl_crystal_size_mid 0.25
_exptl_crystal_size_min 0.10
_refine_diff_density_max 2.771
_refine_diff_density_min -1.703
_refine_diff_density_rms 0.125
_refine_ls_extinction_method none
_refine_ls_goodness_of_fit_ref 1.027
_refine_ls_hydrogen_treatment constr
_refine_ls_matrix_type full
_refine_ls_number_parameters 390
_refine_ls_number_reflns 8419
_refine_ls_number_restraints 1
_refine_ls_restrained_S_all 1.028
_refine_ls_R_factor_all 0.0686
_refine_ls_R_factor_gt 0.0567
_refine_ls_shift/su_max 0.001
_refine_ls_shift/su_mean 0.000
_refine_ls_structure_factor_coef Fsqd
_refine_ls_weighting_details 'calc w=1/[\s^2^(Fo^2^)+(0.0600P)^2^+4.0000P] where P=(Fo^2^+2Fc^2^)/3'
_refine_ls_weighting_scheme calc
_refine_ls_wR_factor_gt 0.1377
_refine_ls_wR_factor_ref 0.1436
_reflns_number_gt 6788
_reflns_number_total 8419
_reflns_threshold_expression >2sigma(I)
_cod_data_source_file ic800748f_si_001_06.cif
_cod_data_source_block comp4a
_cod_depositor_comments
;
The following automatic conversions were performed:
'_symmetry_cell_setting' value 'Triclinic' changed to 'triclinic'
according to '/home/saulius/struct/CIF-dictionaries/cif_core.dic'
dictionary named 'cif_core.dic' version 2.4.1 from 2010-06-29.

Automatic conversion script
Id: cif_fix_enum 1527 2010-12-29 10:47:43Z saulius 
;
_cod_original_sg_symbol_H-M 'P -1 '
_cod_database_code 4305806

loop_
_symmetry_equiv_pos_as_xyz
'x, y, z'
'-x, -y, -z'

loop_
_atom_site_label
_atom_site_type_symbol
_atom_site_fract_x
_atom_site_fract_y
_atom_site_fract_z
_atom_site_U_iso_or_equiv
_atom_site_adp_type
_atom_site_occupancy
_atom_site_symmetry_multiplicity
_atom_site_calc_flag
_atom_site_refinement_flags
_atom_site_disorder_assembly
_atom_site_disorder_group
Ag1 Ag 0.08700(3) 0.92086(3) 0.51798(3) 0.05418(13) Uani 1 1 d . . .
Cr1 Cr -0.24374(5) 0.57260(5) -0.18232(4) 0.02161(11) Uani 1 1 d . . .
N1 N -0.0514(4) 0.8354(4) -0.4192(3) 0.0482(9) Uani 1 1 d . . .
N2 N -0.0121(4) 0.8453(4) 0.3260(3) 0.0447(8) Uani 1 1 d . . .
N3 N -0.7115(4) 0.0855(3) -0.3710(3) 0.0469(8) Uani 1 1 d . . .
P1 P 0.29465(11) 0.95434(11) 0.16647(9) 0.0393(2) Uani 1 1 d . . .
F1 F 0.2828(5) 0.8150(3) 0.1424(3) 0.0863(11) Uani 1 1 d . . .
F2 F 0.3578(3) 0.9502(3) 0.0774(3) 0.0696(8) Uani 1 1 d . . .
F3 F 0.4443(3) 1.0144(4) 0.2723(3) 0.0778(10) Uani 1 1 d . . .
F4 F 0.3128(4) 1.0952(3) 0.1902(3) 0.0850(11) Uani 1 1 d . . .
F5 F 0.2330(4) 0.9591(4) 0.2546(3) 0.0785(10) Uani 1 1 d . . .
F6 F 0.1457(3) 0.8945(3) 0.0603(3) 0.0660(8) Uani 1 1 d . . .
O1 O -0.0736(2) 0.6274(2) -0.1938(2) 0.0262(5) Uani 1 1 d . . .
O2 O -0.3351(2) 0.6038(2) -0.31023(19) 0.0268(5) Uani 1 1 d . . .
O3 O -0.1577(3) 0.5384(2) -0.0565(2) 0.0286(5) Uani 1 1 d . . .
O4 O -0.1865(2) 0.7486(2) -0.06975(19) 0.0256(4) Uani 1 1 d . . .
O5 O -0.2999(2) 0.3953(2) -0.2949(2) 0.0288(5) Uani 1 1 d . . .
O6 O -0.4123(2) 0.5210(2) -0.1671(2) 0.0294(5) Uani 1 1 d . . .
C1 C 0.1065(4) 0.7375(4) -0.2202(3) 0.0357(8) Uani 1 1 d . . .
H1A H 0.1545 0.8174 -0.1486 0.054 Uiso 1 1 calc R . .
H1B H 0.1186 0.7507 -0.2864 0.054 Uiso 1 1 calc R . .
H1C H 0.1419 0.6758 -0.2096 0.054 Uiso 1 1 calc R . .
C2 C -0.0414(3) 0.6892(3) -0.2448(3) 0.0258(6) Uani 1 1 d . . .
C3 C -0.1384(4) 0.7121(3) -0.3214(3) 0.0276(6) Uani 1 1 d . . .
C4 C -0.2798(4) 0.6659(3) -0.3523(3) 0.0270(6) Uani 1 1 d . . .
C5 C -0.3752(4) 0.6863(4) -0.4422(3) 0.0400(8) Uani 1 1 d . . .
H5A H -0.4637 0.6603 -0.4399 0.060 Uiso 1 1 calc R . .
H5B H -0.3818 0.6362 -0.5206 0.060 Uiso 1 1 calc R . .
H5C H -0.3420 0.7756 -0.4244 0.060 Uiso 1 1 calc R . .
C6 C -0.0908(4) 0.7810(3) -0.3759(3) 0.0358(8) Uani 1 1 d . . .
C7 C -0.0703(4) 0.5458(4) 0.1262(4) 0.0403(9) Uani 1 1 d . . .
H7A H -0.0904 0.4580 0.0762 0.060 Uiso 1 1 calc R . .
H7B H -0.1178 0.5488 0.1782 0.060 Uiso 1 1 calc R . .
H7C H 0.0262 0.5906 0.1734 0.060 Uiso 1 1 calc R . .
C8 C -0.1139(3) 0.6063(3) 0.0520(3) 0.0278(7) Uani 1 1 d . . .
C9 C -0.1039(3) 0.7321(3) 0.1029(3) 0.0267(6) Uani 1 1 d . . .
C10 C -0.1347(3) 0.7996(3) 0.0403(3) 0.0260(6) Uani 1 1 d . . .
C11 C -0.1052(4) 0.9378(3) 0.1040(3) 0.0375(8) Uani 1 1 d . . .
H11A H -0.0083 0.9864 0.1403 0.056 Uiso 1 1 calc R . .
H11B H -0.1406 0.9507 0.1650 0.056 Uiso 1 1 calc R . .
H11C H -0.1476 0.9657 0.0480 0.056 Uiso 1 1 calc R . .
C12 C -0.0512(4) 0.7974(4) 0.2269(3) 0.0336(7) Uani 1 1 d . . .
C13 C -0.4155(4) 0.1712(3) -0.4120(3) 0.0371(8) Uani 1 1 d . . .
H13A H -0.3421 0.1841 -0.4382 0.056 Uiso 0.50 1 calc PR . .
H13B H -0.5011 0.1322 -0.4800 0.056 Uiso 0.50 1 calc PR . .
H13C H -0.4118 0.1160 -0.3733 0.056 Uiso 0.50 1 calc PR . .
H13D H -0.4946 0.1041 -0.4228 0.056 Uiso 0.50 1 calc PR . .
H13E H -0.3355 0.1560 -0.3810 0.056 Uiso 0.50 1 calc PR . .
H13F H -0.4249 0.1722 -0.4877 0.056 Uiso 0.50 1 calc PR . .
C14 C -0.4023(4) 0.2955(3) -0.3272(3) 0.0272(6) Uani 1 1 d . . .
C15 C -0.5040(3) 0.2972(3) -0.2883(3) 0.0269(6) Uani 1 1 d . . .
C16 C -0.5041(3) 0.4093(3) -0.2103(3) 0.0292(7) Uani 1 1 d . . .
C17 C -0.6177(4) 0.3994(4) -0.1754(4) 0.0465(10) Uani 1 1 d . . .
H17A H -0.6135 0.4838 -0.1333 0.070 Uiso 1 1 calc R . .
H17B H -0.6136 0.3573 -0.1242 0.070 Uiso 1 1 calc R . .
H17C H -0.7016 0.3505 -0.2456 0.070 Uiso 1 1 calc R . .
C18 C -0.6180(4) 0.1787(4) -0.3335(3) 0.0350(7) Uani 1 1 d . . .
O7 O 0.1594(6) 0.7404(5) 0.5231(5) 0.1011(16) Uani 1 1 d . . .
H7 H 0.2350 0.7460 0.5622 0.152 Uiso 1 1 d R . .
C19 C 0.0812(8) 0.6176(6) 0.4437(6) 0.0820(19) Uani 1 1 d . . .
H19A H 0.0560 0.5687 0.4852 0.123 Uiso 1 1 calc R . .
H19B H 0.1312 0.5830 0.4011 0.123 Uiso 1 1 calc R . .
H19C H 0.0003 0.6132 0.3880 0.123 Uiso 1 1 calc R . .
O8 O 0.6258(7) 0.2743(7) 0.3444(8) 0.150(3) Uani 1 1 d D . .
H8 H 0.5503 0.2148 0.3025 0.225 Uiso 1 1 calc RD . .
C20 C 0.6363(10) 0.3692(11) 0.3064(9) 0.124(4) Uani 1 1 d . . .
H20A H 0.5576 0.3899 0.2998 0.186 Uiso 1 1 calc R . .
H20B H 0.6415 0.3393 0.2296 0.186 Uiso 1 1 calc R . .
H20C H 0.7172 0.4444 0.3632 0.186 Uiso 1 1 calc R . .
O9 O 0.5876(4) 0.3005(4) 0.0008(4) 0.0752(12) Uani 1 1 d . . .
H9 H 0.6314 0.2682 -0.0326 0.113 Uiso 1 1 calc R . .
C21 C 0.4724(7) 0.2041(7) -0.0153(7) 0.090(2) Uani 1 1 d . . .
H21A H 0.4996 0.1513 0.0196 0.135 Uiso 1 1 calc R . .
H21B H 0.4172 0.1525 -0.0994 0.135 Uiso 1 1 calc R . .
H21C H 0.4208 0.2419 0.0228 0.135 Uiso 1 1 calc R . .

loop_
_atom_site_aniso_label
_atom_site_aniso_U_11
_atom_site_aniso_U_22
_atom_site_aniso_U_33
_atom_site_aniso_U_23
_atom_site_aniso_U_13
_atom_site_aniso_U_12
Ag1 0.0504(2) 0.0588(2) 0.02658(15) 0.01628(14) 0.01220(13) -0.00972(16)
Cr1 0.0284(3) 0.0204(2) 0.0222(2) 0.01212(19) 0.01296(19) 0.0121(2)
N1 0.070(2) 0.049(2) 0.0445(19) 0.0313(17) 0.0354(18) 0.0234(19)
N2 0.051(2) 0.054(2) 0.0290(15) 0.0213(15) 0.0184(15) 0.0150(17)
N3 0.0448(19) 0.0370(18) 0.0452(19) 0.0139(15) 0.0156(16) 0.0045(15)
P1 0.0462(6) 0.0461(6) 0.0368(5) 0.0230(4) 0.0191(4) 0.0259(5)
F1 0.151(4) 0.0590(19) 0.082(2) 0.0444(18) 0.058(2) 0.059(2)
F2 0.073(2) 0.098(2) 0.0656(19) 0.0476(18) 0.0460(17) 0.0405(18)
F3 0.0548(17) 0.109(3) 0.069(2) 0.057(2) 0.0087(15) 0.0251(18)
F4 0.144(3) 0.0609(19) 0.0631(19) 0.0333(16) 0.034(2) 0.060(2)
F5 0.084(2) 0.126(3) 0.0545(17) 0.048(2) 0.0458(17) 0.054(2)
F6 0.0496(15) 0.099(2) 0.0473(15) 0.0367(16) 0.0173(13) 0.0223(16)
O1 0.0318(12) 0.0286(11) 0.0272(11) 0.0173(9) 0.0155(9) 0.0148(10)
O2 0.0311(11) 0.0260(11) 0.0238(10) 0.0133(9) 0.0096(9) 0.0107(9)
O3 0.0422(13) 0.0338(12) 0.0311(12) 0.0231(10) 0.0231(10) 0.0256(11)
O4 0.0347(12) 0.0237(11) 0.0225(10) 0.0123(9) 0.0113(9) 0.0150(9)
O5 0.0402(13) 0.0240(11) 0.0305(11) 0.0134(9) 0.0213(10) 0.0156(10)
O6 0.0345(12) 0.0256(11) 0.0361(12) 0.0148(10) 0.0209(10) 0.0150(10)
C1 0.0376(19) 0.0369(19) 0.043(2) 0.0210(16) 0.0260(16) 0.0161(16)
C2 0.0355(17) 0.0210(14) 0.0229(14) 0.0087(12) 0.0159(13) 0.0112(13)
C3 0.0412(18) 0.0243(15) 0.0218(14) 0.0125(12) 0.0162(13) 0.0128(14)
C4 0.0391(17) 0.0206(14) 0.0178(13) 0.0073(11) 0.0083(12) 0.0115(13)
C5 0.049(2) 0.042(2) 0.0296(17) 0.0225(16) 0.0082(16) 0.0177(18)
C6 0.051(2) 0.0317(18) 0.0294(16) 0.0160(14) 0.0206(16) 0.0152(16)
C7 0.053(2) 0.060(3) 0.042(2) 0.039(2) 0.0300(18) 0.039(2)
C8 0.0288(15) 0.0414(18) 0.0323(16) 0.0264(15) 0.0192(13) 0.0212(14)
C9 0.0294(15) 0.0344(17) 0.0219(14) 0.0154(13) 0.0131(12) 0.0141(13)
C10 0.0280(15) 0.0283(16) 0.0240(14) 0.0117(12) 0.0124(12) 0.0122(13)
C11 0.052(2) 0.0282(17) 0.0290(17) 0.0091(14) 0.0150(16) 0.0175(16)
C12 0.0354(18) 0.041(2) 0.0293(17) 0.0203(15) 0.0155(14) 0.0134(15)
C13 0.057(2) 0.0249(16) 0.0303(17) 0.0098(14) 0.0208(17) 0.0171(16)
C14 0.0395(18) 0.0257(15) 0.0213(13) 0.0136(12) 0.0116(13) 0.0165(14)
C15 0.0308(16) 0.0244(15) 0.0250(14) 0.0127(12) 0.0096(12) 0.0094(13)
C16 0.0302(16) 0.0309(17) 0.0332(16) 0.0185(14) 0.0144(14) 0.0145(14)
C17 0.041(2) 0.042(2) 0.063(3) 0.021(2) 0.034(2) 0.0149(18)
C18 0.0383(19) 0.0326(18) 0.0294(16) 0.0127(14) 0.0111(14) 0.0112(16)
O7 0.109(4) 0.092(4) 0.100(4) 0.033(3) 0.032(3) 0.058(3)
C19 0.118(6) 0.064(4) 0.071(4) 0.024(3) 0.046(4) 0.045(4)
O8 0.096(4) 0.123(5) 0.202(8) 0.089(6) 0.011(5) 0.033(4)
C20 0.150(8) 0.187(10) 0.161(9) 0.125(8) 0.102(7) 0.142(8)
O9 0.083(3) 0.066(2) 0.096(3) 0.028(2) 0.058(3) 0.045(2)
C21 0.091(5) 0.082(4) 0.122(6) 0.039(4) 0.071(5) 0.051(4)

loop_
_atom_type_symbol
_atom_type_description
_atom_type_scat_dispersion_real
_atom_type_scat_dispersion_imag
_atom_type_scat_source
C C 0.0033 0.0016 'International Tables Vol C Tables 4.2.6.8 and 6.1.1.4'
H H 0.0000 0.0000 'International Tables Vol C Tables 4.2.6.8 and 6.1.1.4'
N N 0.0061 0.0033 'International Tables Vol C Tables 4.2.6.8 and 6.1.1.4'
O O 0.0106 0.0060 'International Tables Vol C Tables 4.2.6.8 and 6.1.1.4'
F F 0.0171 0.0103 'International Tables Vol C Tables 4.2.6.8 and 6.1.1.4'
P P 0.1023 0.0942 'International Tables Vol C Tables 4.2.6.8 and 6.1.1.4'
Cr Cr 0.3209 0.6236 'International Tables Vol C Tables 4.2.6.8 and 6.1.1.4'
Ag Ag -0.8971 1.1015 'International Tables Vol C Tables 4.2.6.8 and 6.1.1.4'

loop_
_geom_angle_atom_site_label_1
_geom_angle_atom_site_label_2
_geom_angle_atom_site_label_3
_geom_angle
_geom_angle_site_symmetry_1
_geom_angle_site_symmetry_3
_geom_angle_publ_flag
N1 Ag1 N2 108.95(14) 1_556 . ?
N1 Ag1 N3 126.79(14) 1_556 1_666 ?
N2 Ag1 N3 123.48(14) . 1_666 ?
N1 Ag1 O7 80.79(17) 1_556 . ?
N2 Ag1 O7 97.84(16) . . ?
N3 Ag1 O7 99.22(17) 1_666 . ?
N1 Ag1 Ag1 86.29(11) 1_556 2_576 ?
N2 Ag1 Ag1 75.92(10) . 2_576 ?
N3 Ag1 Ag1 97.34(10) 1_666 2_576 ?
O7 Ag1 Ag1 163.02(13) . 2_576 ?
O3 Cr1 O1 87.77(10) . . ?
O3 Cr1 O6 91.63(10) . . ?
O1 Cr1 O6 178.63(10) . . ?
O3 Cr1 O2 178.47(11) . . ?
O1 Cr1 O2 93.61(10) . . ?
O6 Cr1 O2 87.01(10) . . ?
O3 Cr1 O4 89.88(10) . . ?
O1 Cr1 O4 86.00(10) . . ?
O6 Cr1 O4 92.78(10) . . ?
O2 Cr1 O4 90.87(9) . . ?
O3 Cr1 O5 89.72(10) . . ?
O1 Cr1 O5 93.71(10) . . ?
O6 Cr1 O5 87.51(10) . . ?
O2 Cr1 O5 89.54(10) . . ?
O4 Cr1 O5 179.51(11) . . ?
C6 N1 Ag1 158.2(4) . 1_554 ?
C12 N2 Ag1 170.0(4) . . ?
C18 N3 Ag1 164.5(3) . 1_444 ?
F5 P1 F2 179.7(3) . . ?
F5 P1 F1 90.8(2) . . ?
F2 P1 F1 89.4(2) . . ?
F5 P1 F4 91.2(2) . . ?
F2 P1 F4 88.6(2) . . ?
F1 P1 F4 177.4(2) . . ?
F5 P1 F6 90.48(18) . . ?
F2 P1 F6 89.71(17) . . ?
F1 P1 F6 88.9(2) . . ?
F4 P1 F6 92.6(2) . . ?
F5 P1 F3 89.85(19) . . ?
F2 P1 F3 89.97(19) . . ?
F1 P1 F3 91.1(2) . . ?
F4 P1 F3 87.3(2) . . ?
F6 P1 F3 179.67(18) . . ?
C2 O1 Cr1 127.1(2) . . ?
C4 O2 Cr1 125.1(2) . . ?
C8 O3 Cr1 127.8(2) . . ?
C10 O4 Cr1 129.9(2) . . ?
C14 O5 Cr1 131.6(2) . . ?
C16 O6 Cr1 129.5(2) . . ?
C2 C1 H1A 109.5 . . ?
C2 C1 H1B 109.5 . . ?
H1A C1 H1B 109.5 . . ?
C2 C1 H1C 109.5 . . ?
H1A C1 H1C 109.5 . . ?
H1B C1 H1C 109.5 . . ?
O1 C2 C3 121.3(3) . . ?
O1 C2 C1 114.7(3) . . ?
C3 C2 C1 124.0(3) . . ?
C6 C3 C4 116.6(3) . . ?
C6 C3 C2 116.2(3) . . ?
C4 C3 C2 127.2(3) . . ?
O2 C4 C3 123.3(3) . . ?
O2 C4 C5 113.7(3) . . ?
C3 C4 C5 123.0(3) . . ?
C4 C5 H5A 109.5 . . ?
C4 C5 H5B 109.5 . . ?
H5A C5 H5B 109.5 . . ?
C4 C5 H5C 109.5 . . ?
H5A C5 H5C 109.5 . . ?
H5B C5 H5C 109.5 . . ?
N1 C6 C3 179.0(5) . . ?
C8 C7 H7A 109.5 . . ?
C8 C7 H7B 109.5 . . ?
H7A C7 H7B 109.5 . . ?
C8 C7 H7C 109.5 . . ?
H7A C7 H7C 109.5 . . ?
H7B C7 H7C 109.5 . . ?
O3 C8 C9 124.4(3) . . ?
O3 C8 C7 114.6(3) . . ?
C9 C8 C7 121.0(3) . . ?
C10 C9 C12 116.9(3) . . ?
C10 C9 C8 125.0(3) . . ?
C12 C9 C8 118.0(3) . . ?
O4 C10 C9 121.5(3) . . ?
O4 C10 C11 117.9(3) . . ?
C9 C10 C11 120.6(3) . . ?
C10 C11 H11A 109.5 . . ?
C10 C11 H11B 109.5 . . ?
H11A C11 H11B 109.5 . . ?
C10 C11 H11C 109.5 . . ?
H11A C11 H11C 109.5 . . ?
H11B C11 H11C 109.5 . . ?
N2 C12 C9 177.2(4) . . ?
C14 C13 H13A 109.5 . . ?
C14 C13 H13B 109.5 . . ?
H13A C13 H13B 109.5 . . ?
C14 C13 H13C 109.5 . . ?
H13A C13 H13C 109.5 . . ?
H13B C13 H13C 109.5 . . ?
C14 C13 H13D 109.5 . . ?
H13A C13 H13D 141.1 . . ?
H13B C13 H13D 56.3 . . ?
H13C C13 H13D 56.3 . . ?
C14 C13 H13E 109.5 . . ?
H13A C13 H13E 56.3 . . ?
H13B C13 H13E 141.1 . . ?
H13C C13 H13E 56.3 . . ?
H13D C13 H13E 109.5 . . ?
C14 C13 H13F 109.5 . . ?
H13A C13 H13F 56.3 . . ?
H13B C13 H13F 56.3 . . ?
H13C C13 H13F 141.1 . . ?
H13D C13 H13F 109.5 . . ?
H13E C13 H13F 109.5 . . ?
O5 C14 C15 122.8(3) . . ?
O5 C14 C13 119.5(3) . . ?
C15 C14 C13 117.7(3) . . ?
C14 C15 C16 122.8(3) . . ?
C14 C15 C18 118.3(3) . . ?
C16 C15 C18 118.9(3) . . ?
O6 C16 C15 125.4(3) . . ?
O6 C16 C17 116.7(3) . . ?
C15 C16 C17 117.9(3) . . ?
C16 C17 H17A 109.5 . . ?
C16 C17 H17B 109.5 . . ?
H17A C17 H17B 109.5 . . ?
C16 C17 H17C 109.5 . . ?
H17A C17 H17C 109.5 . . ?
H17B C17 H17C 109.5 . . ?
N3 C18 C15 178.1(4) . . ?
C19 O7 Ag1 121.9(4) . . ?
C19 O7 H7 109.6 . . ?
Ag1 O7 H7 127.8 . . ?
O7 C19 H19A 109.5 . . ?
O7 C19 H19B 109.5 . . ?
H19A C19 H19B 109.5 . . ?
O7 C19 H19C 109.5 . . ?
H19A C19 H19C 109.5 . . ?
H19B C19 H19C 109.5 . . ?
C20 O8 H8 109.5 . . ?
O8 C20 H20A 109.5 . . ?
O8 C20 H20B 109.5 . . ?
H20A C20 H20B 109.5 . . ?
O8 C20 H20C 109.5 . . ?
H20A C20 H20C 109.5 . . ?
H20B C20 H20C 109.5 . . ?
C21 O9 H9 109.5 . . ?
O9 C21 H21A 109.5 . . ?
O9 C21 H21B 109.5 . . ?
H21A C21 H21B 109.5 . . ?
O9 C21 H21C 109.5 . . ?
H21A C21 H21C 109.5 . . ?
H21B C21 H21C 109.5 . . ?

loop_
_geom_bond_atom_site_label_1
_geom_bond_atom_site_label_2
_geom_bond_distance
_geom_bond_site_symmetry_2
_geom_bond_publ_flag
Ag1 N1 2.163(3) 1_556 ?
Ag1 N2 2.201(3) . ?
Ag1 N3 2.271(4) 1_666 ?
Ag1 O7 2.578(5) . ?
Ag1 Ag1 3.1711(9) 2_576 ?
Cr1 O3 1.921(2) . ?
Cr1 O1 1.932(2) . ?
Cr1 O6 1.934(2) . ?
Cr1 O2 1.940(2) . ?
Cr1 O4 1.967(2) . ?
Cr1 O5 1.982(2) . ?
N1 C6 1.101(5) . ?
N1 Ag1 2.163(3) 1_554 ?
N2 C12 1.132(5) . ?
N3 C18 1.167(5) . ?
N3 Ag1 2.271(4) 1_444 ?
P1 F5 1.506(3) . ?
P1 F2 1.530(3) . ?
P1 F1 1.594(3) . ?
P1 F4 1.597(3) . ?
P1 F6 1.642(3) . ?
P1 F3 1.645(3) . ?
O1 C2 1.223(4) . ?
O2 C4 1.227(4) . ?
O3 C8 1.256(4) . ?
O4 C10 1.253(4) . ?
O5 C14 1.284(4) . ?
O6 C16 1.296(4) . ?
C1 C2 1.518(5) . ?
C1 H1A 0.9800 . ?
C1 H1B 0.9800 . ?
C1 H1C 0.9800 . ?
C2 C3 1.435(5) . ?
C3 C6 1.382(4) . ?
C3 C4 1.434(5) . ?
C4 C5 1.510(5) . ?
C5 H5A 0.9800 . ?
C5 H5B 0.9800 . ?
C5 H5C 0.9800 . ?
C7 C8 1.476(4) . ?
C7 H7A 0.9800 . ?
C7 H7B 0.9800 . ?
C7 H7C 0.9800 . ?
C8 C9 1.422(5) . ?
C9 C10 1.398(4) . ?
C9 C12 1.416(5) . ?
C10 C11 1.512(5) . ?
C11 H11A 0.9800 . ?
C11 H11B 0.9800 . ?
C11 H11C 0.9800 . ?
C13 C14 1.500(5) . ?
C13 H13A 0.9800 . ?
C13 H13B 0.9800 . ?
C13 H13C 0.9800 . ?
C13 H13D 0.9800 . ?
C13 H13E 0.9800 . ?
C13 H13F 0.9800 . ?
C14 C15 1.386(5) . ?
C15 C16 1.417(5) . ?
C15 C18 1.461(5) . ?
C16 C17 1.471(5) . ?
C17 H17A 0.9800 . ?
C17 H17B 0.9800 . ?
C17 H17C 0.9800 . ?
O7 C19 1.369(8) . ?
O7 H7 0.8400 . ?
C19 H19A 0.9800 . ?
C19 H19B 0.9800 . ?
C19 H19C 0.9800 . ?
O8 C20 1.409(10) . ?
O8 H8 0.8400 . ?
C20 H20A 0.9800 . ?
C20 H20B 0.9800 . ?
C20 H20C 0.9800 . ?
O9 C21 1.417(8) . ?
O9 H9 0.8400 . ?
C21 H21A 0.9800 . ?
C21 H21B 0.9800 . ?
C21 H21C 0.9800 . ?
